data_1529819
loop_
_publ_author_name
'Driss, A.'
'Jouini, T.'

_publ_section_title
;
 Structure cristalline de Na3 H5 As4 O14
;
_journal_name_full 'Journal of Solid State Chemistry'
_journal_page_first 130
_journal_page_last 135
_journal_volume 78
_journal_year 1989
_chemical_formula_sum 'As4 H5 Na3 O14'
_chemical_name_systematic 'Na3 H5 As4 O14'
_space_group_IT_number 52
_symmetry_space_group_name_Hall '-P 2a 2bc'
_symmetry_space_group_name_H-M 'P n n a'
_cell_angle_alpha 90
_cell_angle_beta 90
_cell_angle_gamma 90
_cell_formula_units_Z 4
_cell_length_a 10.038
_cell_length_b 11.692
_cell_length_c 9.533
_cell_volume 1118.834
_citation_journal_id_ASTM JSSCBI
_cod_data_source_file Driss_JSSCBI_1989_1767.cif
_cod_data_source_block H5As4Na3O14
_cod_original_formula_sum 'H5 As4 Na3 O14'
_cod_database_code 1529819

loop_
_symmetry_equiv_pos_as_xyz
x,y,z
-x+1/2,-y,z
x,-y+1/2,-z+1/2
-x+1/2,y+1/2,-z+1/2
-x,-y,-z
x-1/2,y,-z
-x,y-1/2,z-1/2
x-1/2,-y-1/2,z-1/2

loop_
_atom_site_label
_atom_site_type_symbol
_atom_site_fract_x
_atom_site_fract_y
_atom_site_fract_z
_atom_site_occupancy
_atom_site_U_iso_or_equiv
O4 O-2 0.5912 0.3516 0.3638 1 0.0
Na1 Na+1 0.2964 0.25 0.75 1 0.0
O3 O-2 0.3933 0.4651 0.4665 1 0.0
As1 As+5 0.5343 0.3914 0.5455 1 0.0
As2 As+5 0.5411 0.4311 0.2228 1 0.0
O5 O-2 0.471 0.4277 0.7259 1 0.0
H2 H+1 0.75 0.37 0.6 1 0.0
H3 H+1 0.68 0.5 0.04 0.5 0.0
H1 H+1 0.42 0.24 0.5 1 0.0
Na2 Na+1 0.6727 0.136 0.6288 1 0.0
O6 O-2 0.4026 0.392 0.1454 1 0.0
O7 O-2 0.672 0.4198 0.1129 1 0.0
O1 O-2 0.4515 0.2592 0.5685 1 0.0
O2 O-2 0.6834 0.3358 0.6178 1 0.0
